data_2015825
loop_
_publ_author_name
'Simonov, Sergey'
'Zorina, Leokadiya'
'Kushch, Natal'ya'
'M\'ezi\`ere, C\'ecile'
'Batail, Patrick'

_publ_section_title
;
 3-Methylamido-3',4'-ethylenedithiotetrathiafulvalene(+) potassium
 tetraisothiocyanatomercury(II)
;
_journal_coeditor_code AV3066
_journal_issue 3
_journal_name_full 'Acta Crystallographica Section C'
_journal_page_first m126
_journal_page_last m128
_journal_paper_doi 10.1107/S0108270107006154
_journal_volume 63
_journal_year 2007
_chemical_formula_iupac 'K (C10 H9 N O S6) [Hg (S1 C1 N1)4]'
_chemical_formula_moiety 'K +, C10 H9 N O S6 +,  C4 Hg1 N4 S4 2-'
_chemical_formula_sum 'C14 H9 Hg K N5 O S10'
_chemical_formula_weight 823.55
_chemical_name_systematic
;
potassium  3',4'-ethylenedithio-3-methylamidotetrathiafulvalene(+)
tetraisothiocyanatomercury(II)
;
_space_group_IT_number 14
_symmetry_cell_setting monoclinic
_symmetry_space_group_name_Hall '-P 2yn'
_symmetry_space_group_name_H-M 'P 1 21/n 1'
_atom_sites_solution_hydrogens geom
_atom_sites_solution_primary direct
_atom_sites_solution_secondary difmap
_audit_creation_method SHELXL-97
_cell_angle_alpha 90.00
_cell_angle_beta 101.879(5)
_cell_angle_gamma 90.00
_cell_formula_units_Z 4
_cell_length_a 13.7129(17)
_cell_length_b 7.9403(9)
_cell_length_c 24.862(3)
_cell_measurement_reflns_used 7058
_cell_measurement_temperature 294(2)
_cell_measurement_theta_max 25.14
_cell_measurement_theta_min 2.98
_cell_volume 2649.1(6)
_computing_cell_refinement APEX2
_computing_data_collection 'APEX2 (Bruker, 2005)'
_computing_data_reduction 'APEX2 and WinGX (Farrugia, 1999)'
_computing_molecular_graphics 'ORTEP-3 (Farrugia, 1997)'
_computing_publication_material SHELXL97
_computing_structure_refinement 'SHELXL97 (Sheldrick, 1997)'
_computing_structure_solution 'SHELXS97 (Sheldrick, 1997)'
_diffrn_ambient_temperature 294(2)
_diffrn_measured_fraction_theta_full 0.997
_diffrn_measured_fraction_theta_max 0.930
_diffrn_measurement_device_type 'Bruker X8Apex CCD detector'
_diffrn_measurement_method '\w and \f'
_diffrn_radiation_monochromator graphite
_diffrn_radiation_source 'fine-focus sealed tube'
_diffrn_radiation_type MoK\a
_diffrn_radiation_wavelength 0.71073
_diffrn_reflns_av_R_equivalents 0.0398
_diffrn_reflns_av_sigmaI/netI 0.0506
_diffrn_reflns_limit_h_max 18
_diffrn_reflns_limit_h_min -15
_diffrn_reflns_limit_k_max 10
_diffrn_reflns_limit_k_min -10
_diffrn_reflns_limit_l_max 34
_diffrn_reflns_limit_l_min -34
_diffrn_reflns_number 25746
_diffrn_reflns_theta_full 25.00
_diffrn_reflns_theta_max 29.48
_diffrn_reflns_theta_min 3.59
_diffrn_standards_decay_% 0
_diffrn_standards_number 0
_exptl_absorpt_coefficient_mu 6.775
_exptl_absorpt_correction_T_max 0.8764
_exptl_absorpt_correction_T_min 0.4298
_exptl_absorpt_correction_type multi-scan
_exptl_absorpt_process_details '(SADABS; Sheldrick, 1996)'
_exptl_crystal_colour black
_exptl_crystal_density_diffrn 2.065
_exptl_crystal_density_method 'not measured'
_exptl_crystal_description small
_exptl_crystal_F_000 1580
_exptl_crystal_size_max 0.15
_exptl_crystal_size_mid 0.06
_exptl_crystal_size_min 0.02
_refine_diff_density_max 0.882
_refine_diff_density_min -0.611
_refine_ls_extinction_method none
_refine_ls_goodness_of_fit_ref 1.022
_refine_ls_hydrogen_treatment constr
_refine_ls_matrix_type full
_refine_ls_number_parameters 309
_refine_ls_number_reflns 6827
_refine_ls_number_restraints 1
_refine_ls_restrained_S_all 1.022
_refine_ls_R_factor_all 0.0596
_refine_ls_R_factor_gt 0.0304
_refine_ls_shift/su_max 0.002
_refine_ls_shift/su_mean 0.000
_refine_ls_structure_factor_coef Fsqd
_refine_ls_weighting_details 'calc w=1/[\s^2^(Fo^2^)+(0.0176P)^2^+0.5772P] where P=(Fo^2^+2Fc^2^)/3'
_refine_ls_weighting_scheme calc
_refine_ls_wR_factor_gt 0.0622
_refine_ls_wR_factor_ref 0.0693
_reflns_number_gt 4594
_reflns_number_total 6827
_reflns_threshold_expression I>2\s(I)
_cod_data_source_file av3066.cif
_cod_data_source_block I
_cod_original_cell_volume 2649.2(6)
_cod_original_sg_symbol_H-M 'P 21/n'
_cod_database_code 2015825
_cod_database_fobs_code 2015825

loop_
_symmetry_equiv_pos_as_xyz
'x, y, z'
'-x+1/2, y+1/2, -z+1/2'
'-x, -y, -z'
'x-1/2, -y-1/2, z-1/2'

loop_
_atom_site_type_symbol
_atom_site_label
_atom_site_fract_x
_atom_site_fract_y
_atom_site_fract_z
_atom_site_U_iso_or_equiv
_atom_site_adp_type
_atom_site_calc_flag
_atom_site_refinement_flags
_atom_site_occupancy
_atom_site_disorder_assembly
_atom_site_disorder_group
K K1 0.75749(6) 0.75738(11) 0.24987(3) 0.0543(2) Uani d . 1 . .
Hg Hg1 0.545783(10) 0.17603(2) 0.405668(6) 0.05455(7) Uani d . 1 . .
S S1A 0.57404(9) 0.49464(14) 0.40134(4) 0.0665(3) Uani d . 1 . .
S S2A 0.42967(9) 0.18028(17) 0.47338(5) 0.0775(4) Uani d . 1 . .
S S3A 0.70128(7) -0.00148(14) 0.43133(4) 0.0630(3) Uani d . 1 . .
S S4A 0.44076(8) 0.06819(16) 0.31431(4) 0.0679(3) Uani d . 1 . .
C C1A 0.6468(3) 0.5093(5) 0.35541(15) 0.0552(10) Uani d . 1 . .
C C2A 0.3259(3) 0.1450(4) 0.42753(18) 0.0544(10) Uani d . 1 . .
C C3A 0.7625(3) 0.0745(5) 0.38504(16) 0.0597(10) Uani d . 1 . .
C C4A 0.5364(3) 0.0068(5) 0.28683(15) 0.0554(10) Uani d . 1 . .
N N1A 0.6971(3) 0.5234(4) 0.32416(15) 0.0749(11) Uani d . 1 . .
N N2A 0.2527(3) 0.1223(5) 0.39675(18) 0.0778(11) Uani d . 1 . .
N N3A 0.8090(3) 0.1246(6) 0.35470(16) 0.0953(14) Uani d . 1 . .
N N4A 0.6007(3) -0.0348(5) 0.26654(15) 0.0793(11) Uani d . 1 . .
S S1 0.95388(7) 0.63311(12) 0.59003(3) 0.0468(2) Uani d . 1 . .
S S2 0.79938(7) 0.54608(11) 0.49483(3) 0.0465(2) Uani d . 1 . .
S S3 1.07862(7) 0.81842(10) 0.50766(4) 0.0445(2) Uani d . 1 . .
S S4 0.91880(6) 0.72987(12) 0.41446(4) 0.0453(2) Uani d . 1 . .
S S5 0.85699(9) 0.47352(14) 0.67181(4) 0.0673(3) Uani d . 1 . .
S S6 0.67353(9) 0.35747(15) 0.55617(5) 0.0702(3) Uani d . 1 . .
C C1 0.9125(3) 0.6423(4) 0.51974(14) 0.0421(8) Uani d . 1 . .
C C2 0.9645(3) 0.7223(4) 0.48453(14) 0.0420(8) Uani d . 1 . .
C C3 0.8539(3) 0.5168(4) 0.60246(14) 0.0447(8) Uani d . 1 A .
C C4 0.7817(3) 0.4746(4) 0.55869(13) 0.0434(8) Uani d . 1 A .
C C5 1.0896(3) 0.8895(4) 0.44392(14) 0.0448(8) Uani d . 1 . .
H H5 1.1449 0.9516 0.4393 0.054 Uiso calc R 1 . .
C C6 1.0157(3) 0.8524(4) 0.40067(14) 0.0435(8) Uani d . 1 . .
C C7 0.7252(6) 0.4346(11) 0.6668(3) 0.078(3) Uani d PD 0.772(13) A 1
H H7A 0.7143 0.4022 0.7027 0.094 Uiso calc PR 0.772(13) A 1
H H7B 0.6890 0.5385 0.6563 0.094 Uiso calc PR 0.772(13) A 1
C C8 0.6836(10) 0.3000(11) 0.6260(4) 0.076(3) Uani d PD 0.772(13) A 1
H H8A 0.6180 0.2689 0.6316 0.091 Uiso calc PR 0.772(13) A 1
H H8B 0.7258 0.2011 0.6335 0.091 Uiso calc PR 0.772(13) A 1
C C7A 0.7563(13) 0.315(3) 0.6708(7) 0.052(6) Uani d PD 0.228(13) A 2
H H7C 0.7772 0.2055 0.6600 0.063 Uiso calc PR 0.228(13) A 2
H H7D 0.7408 0.3047 0.7071 0.063 Uiso calc PR 0.228(13) A 2
C C8A 0.667(2) 0.375(5) 0.6301(12) 0.062(9) Uani d PD 0.228(13) A 2
H H8C 0.6553 0.4927 0.6379 0.075 Uiso calc PR 0.228(13) A 2
H H8D 0.6090 0.3124 0.6358 0.075 Uiso calc PR 0.228(13) A 2
C C9 1.0028(3) 0.8939(5) 0.34079(15) 0.0497(9) Uani d . 1 . .
C C10 1.0619(4) 1.0440(6) 0.26857(16) 0.0840(14) Uani d . 1 . .
H H10A 1.0696 0.9449 0.2477 0.126 Uiso calc R 1 . .
H H10B 1.1137 1.1230 0.2660 0.126 Uiso calc R 1 . .
H H10C 0.9981 1.0942 0.2542 0.126 Uiso calc R 1 . .
N N1 1.0682(2) 0.9981(4) 0.32603(12) 0.0569(8) Uani d . 1 . .
H H1 1.1153 1.0395 0.3508 0.068 Uiso calc R 1 . .
O O1 0.9321(2) 0.8306(3) 0.30909(11) 0.0678(8) Uani d . 1 . .

loop_
_atom_site_aniso_label
_atom_site_aniso_U_11
_atom_site_aniso_U_22
_atom_site_aniso_U_33
_atom_site_aniso_U_12
_atom_site_aniso_U_13
_atom_site_aniso_U_23
K1 0.0548(5) 0.0585(5) 0.0513(5) -0.0006(4) 0.0147(4) 0.0047(4)
Hg1 0.03656(10) 0.08054(13) 0.04928(10) -0.00362(7) 0.01514(7) -0.00187(7)
S1A 0.0664(7) 0.0698(7) 0.0700(7) -0.0063(6) 0.0291(6) -0.0114(5)
S2A 0.0497(7) 0.1372(11) 0.0519(6) 0.0130(6) 0.0251(5) 0.0146(6)
S3A 0.0426(6) 0.0915(8) 0.0578(6) 0.0094(5) 0.0168(5) 0.0222(5)
S4A 0.0462(6) 0.1066(9) 0.0504(6) -0.0049(6) 0.0085(5) -0.0158(6)
C1A 0.059(3) 0.052(2) 0.052(2) -0.005(2) 0.007(2) -0.0028(18)
C2A 0.051(3) 0.046(2) 0.075(3) 0.0051(18) 0.034(2) 0.0074(18)
C3A 0.042(2) 0.086(3) 0.050(2) 0.019(2) 0.0059(19) 0.016(2)
C4A 0.055(3) 0.066(3) 0.046(2) -0.006(2) 0.0105(19) -0.0053(18)
N1A 0.097(3) 0.066(2) 0.072(2) -0.010(2) 0.042(2) 0.0002(18)
N2A 0.043(2) 0.077(2) 0.116(3) -0.0107(19) 0.023(2) -0.008(2)
N3A 0.070(3) 0.146(4) 0.079(3) 0.034(3) 0.036(2) 0.053(3)
N4A 0.075(3) 0.090(3) 0.077(2) 0.009(2) 0.027(2) -0.008(2)
S1 0.0436(6) 0.0534(5) 0.0430(5) -0.0010(4) 0.0075(4) -0.0065(4)
S2 0.0362(5) 0.0568(5) 0.0457(5) -0.0021(4) 0.0062(4) 0.0056(4)
S3 0.0367(5) 0.0480(5) 0.0486(5) -0.0027(4) 0.0082(4) -0.0053(4)
S4 0.0367(5) 0.0522(5) 0.0464(5) -0.0045(4) 0.0070(4) 0.0014(4)
S5 0.0777(8) 0.0828(7) 0.0443(5) 0.0019(6) 0.0196(5) 0.0041(5)
S6 0.0541(7) 0.0852(8) 0.0730(7) -0.0195(6) 0.0167(6) 0.0107(6)
C1 0.039(2) 0.0409(19) 0.0463(19) 0.0025(15) 0.0086(16) -0.0041(15)
C2 0.038(2) 0.0411(19) 0.047(2) 0.0042(15) 0.0085(16) -0.0027(15)
C3 0.046(2) 0.0435(19) 0.047(2) 0.0057(16) 0.0151(17) 0.0003(15)
C4 0.040(2) 0.0449(19) 0.047(2) 0.0073(16) 0.0128(16) 0.0056(15)
C5 0.039(2) 0.0446(19) 0.054(2) -0.0037(16) 0.0171(17) -0.0070(16)
C6 0.0367(19) 0.042(2) 0.053(2) -0.0011(15) 0.0124(17) -0.0045(15)
C7 0.073(5) 0.106(6) 0.066(4) 0.019(5) 0.040(4) 0.018(4)
C8 0.074(7) 0.070(6) 0.094(6) 0.004(4) 0.040(5) 0.025(5)
C7A 0.052(12) 0.059(14) 0.051(11) 0.018(9) 0.023(9) 0.024(9)
C8A 0.031(12) 0.10(3) 0.059(16) 0.002(16) 0.010(11) 0.017(18)
C9 0.047(2) 0.056(2) 0.049(2) -0.0033(19) 0.0165(19) -0.0046(18)
C10 0.096(4) 0.104(4) 0.058(3) -0.027(3) 0.033(3) 0.004(2)
N1 0.056(2) 0.068(2) 0.0496(17) -0.0116(17) 0.0191(15) -0.0051(15)
O1 0.064(2) 0.087(2) 0.0508(16) -0.0227(15) 0.0079(15) -0.0072(14)

loop_
_atom_type_symbol
_atom_type_description
_atom_type_scat_dispersion_real
_atom_type_scat_dispersion_imag
_atom_type_scat_source
C C 0.0033 0.0016 'International Tables Vol C Tables 4.2.6.8 and 6.1.1.4'
H H 0.0000 0.0000 'International Tables Vol C Tables 4.2.6.8 and 6.1.1.4'
N N 0.0061 0.0033 'International Tables Vol C Tables 4.2.6.8 and 6.1.1.4'
O O 0.0106 0.0060 'International Tables Vol C Tables 4.2.6.8 and 6.1.1.4'
S S 0.1246 0.1234 'International Tables Vol C Tables 4.2.6.8 and 6.1.1.4'
K K 0.2009 0.2494 'International Tables Vol C Tables 4.2.6.8 and 6.1.1.4'
Hg Hg -2.3894 9.2266 'International Tables Vol C Tables 4.2.6.8 and 6.1.1.4'

loop_
_geom_angle_atom_site_label_1
_geom_angle_atom_site_label_2
_geom_angle_atom_site_label_3
_geom_angle
S3A Hg1 S2A 116.81(3)
S3A Hg1 S1A 115.72(4)
S2A Hg1 S1A 97.77(4)
S3A Hg1 S4A 109.11(4)
S2A Hg1 S4A 106.00(4)
S1A Hg1 S4A 110.68(4)
C1A S1A Hg1 102.38(14)
C2A S2A Hg1 96.24(14)
C3A S3A Hg1 98.17(13)
C4A S4A Hg1 96.54(13)
N1A C1A S1A 178.4(4)
N2A C2A S2A 178.2(4)
N3A C3A S3A 176.7(4)
N4A C4A S4A 178.2(4)
C1 S1 C3 95.52(17)
C1 S2 C4 95.75(16)
C5 S3 C2 94.79(17)
C2 S4 C6 94.89(17)
C3 S5 C7 98.3(3)
C3 S5 C7A 104.6(5)
C4 S6 C8 102.0(4)
C4 S6 C8A 98.0(11)
C2 C1 S1 123.6(3)
C2 C1 S2 121.0(3)
S1 C1 S2 115.4(2)
C1 C2 S4 121.6(3)
C1 C2 S3 122.5(3)
S4 C2 S3 115.8(2)
C4 C3 S1 117.6(3)
C4 C3 S5 127.5(3)
S1 C3 S5 114.9(2)
C3 C4 S6 129.6(3)
C3 C4 S2 115.8(3)
S6 C4 S2 114.64(19)
C6 C5 S3 118.0(3)
C6 C5 H5 121.0
S3 C5 H5 121.0
C5 C6 C9 131.2(3)
C5 C6 S4 116.4(3)
C9 C6 S4 112.3(3)
C8 C7 S5 113.7(7)
C8 C7 H7A 108.8
S5 C7 H7A 108.8
C8 C7 H7B 108.8
S5 C7 H7B 108.8
H7A C7 H7B 107.7
C7 C8 S6 114.8(7)
C7 C8 H8A 108.6
S6 C8 H8A 108.6
C7 C8 H8B 108.6
S6 C8 H8B 108.6
H8A C8 H8B 107.5
C8A C7A S5 107(2)
C8A C7A H7C 110.3
S5 C7A H7C 110.3
C8A C7A H7D 110.3
S5 C7A H7D 110.3
H7C C7A H7D 108.6
C7A C8A S6 116(2)
C7A C8A H8C 108.3
S6 C8A H8C 108.3
C7A C8A H8D 108.3
S6 C8A H8D 108.3
H8C C8A H8D 107.4
O1 C9 N1 124.7(4)
O1 C9 C6 117.7(3)
N1 C9 C6 117.6(3)
N1 C10 H10A 109.5
N1 C10 H10B 109.5
H10A C10 H10B 109.5
N1 C10 H10C 109.5
H10A C10 H10C 109.5
H10B C10 H10C 109.5
C9 N1 C10 121.3(3)
C9 N1 H1 119.4
C10 N1 H1 119.4
C9 O1 K1 165.8(3)

loop_
_geom_bond_atom_site_label_1
_geom_bond_atom_site_label_2
_geom_bond_distance
Hg1 S3A 2.5259(10)
Hg1 S2A 2.5444(11)
Hg1 S1A 2.5650(12)
Hg1 S4A 2.5729(10)
S1A C1A 1.668(4)
S2A C2A 1.654(5)
S3A C3A 1.671(4)
S4A C4A 1.672(4)
C1A N1A 1.146(5)
C2A N2A 1.144(5)
C3A N3A 1.154(5)
C4A N4A 1.150(5)
S1 C1 1.724(3)
S1 C3 1.733(4)
S2 C1 1.726(4)
S2 C4 1.749(3)
S3 C5 1.718(4)
S3 C2 1.730(4)
S4 C2 1.727(3)
S4 C6 1.737(4)
S5 C3 1.750(3)
S5 C7 1.812(7)
S5 C7A 1.87(2)
S6 C4 1.741(4)
S6 C8 1.773(11)
S6 C8A 1.86(3)
C1 C2 1.391(5)
C3 C4 1.354(5)
C5 C6 1.349(5)
C5 H5 0.9300
C6 C9 1.499(5)
C7 C8 1.502(9)
C7 H7A 0.9700
C7 H7B 0.9700
C8 H8A 0.9700
C8 H8B 0.9700
C7A C8A 1.504(11)
C7A H7C 0.9700
C7A H7D 0.9700
C8A H8C 0.9700
C8A H8D 0.9700
C9 O1 1.224(4)
C9 N1 1.327(4)
C10 N1 1.459(5)
C10 H10A 0.9600
C10 H10B 0.9600
C10 H10C 0.9600
N1 H1 0.8600

loop_
_geom_contact_atom_site_label_1
_geom_contact_atom_site_label_2
_geom_contact_distance
_geom_contact_site_symmetry_2
_geom_contact_publ_flag
S1 S4 3.3840(10) 3_766 y
S2 S3 3.3500(10) 3_766 y
S3 S3 3.574(2) 3_776 y
S3 C4 3.620(3) 3_766 y
S5 C9 3.543(4) 3_766 y
C1 C1 3.577(7) 3_766 y
C4 C5 3.394(5) 3_766 y
C1 C2 3.363(5) 3_766 y
C3 C6 3.442(5) 3_766 y
C3 C5 3.564(5) 3_766 y

loop_
_geom_hbond_atom_site_label_D
_geom_hbond_atom_site_label_H
_geom_hbond_atom_site_label_A
_geom_hbond_site_symmetry_A
_geom_hbond_distance_DH
_geom_hbond_distance_HA
_geom_hbond_distance_DA
_geom_hbond_angle_DHA
_geom_hbond_publ_flag
C7A H7C N1 3_766 0.97 2.63 3.45(2) 142 y
C8 H8B N2A 3_656 0.97 2.71 3.539(9) 144 y
N1 H1 N2A 1_665 0.86 2.10 2.938(5) 165 y
C5 H5 N2A 1_665 0.93 2.41 3.298(5) 160 y
